data_4324113
loop_
_publ_author_name
'Shohei Tashiro'
'Yasuyo Ogura'
'Sei Tsuboyama'
'Kaoru Tsuboyama'
'Mitsuhiko Shionoya'

_publ_contact_author_address
;
Department of Chemistry
The University of Tokyo
Graduate School of Science
7-3-1, Hongo
Bunkyo-ku
Tokyo
113-0033
;
_publ_contact_author_email ' shionoya@chem.s.u-tokyo.ac.jp '
_publ_contact_author_fax ' 81-3-5841-8061 '
_publ_contact_author_name ' Prof Mitsuhiko Shionoya '
_publ_contact_author_phone ' 81-3-5841-8061 '
_publ_section_title
;
 Chiral Recognition of \a-Amino Acids by an Optically Active
 (2S,5S,8S,11S)-2,5,8,11-Tetraethyl Cyclen Cobalt(III) Complex
;
_journal_name_full 'Inorganic Chemistry'
_journal_page_first 4
_journal_page_last 6
_journal_paper_doi 10.1021/ic101760k
_journal_volume 50
_journal_year 2011
_chemical_absolute_configuration ad
_chemical_formula_moiety 'C24 H44 Co N5 O2, 1.88(Cl O4), Br0.12, (H2 O)'
_chemical_formula_sum 'C24 H46 Br0.12 Cl1.88 Co N5 O10.52'
_chemical_formula_weight 708.15
_space_group_IT_number 19
_symmetry_cell_setting orthorhombic
_symmetry_Int_Tables_number 19
_symmetry_space_group_name_Hall 'P 2ac 2ab'
_symmetry_space_group_name_H-M 'P 21 21 21'
_cell_angle_alpha 90.0000
_cell_angle_beta 90.0000
_cell_angle_gamma 90.0000
_cell_formula_units_Z 4
_cell_length_a 12.5938(6)
_cell_length_b 12.8664(8)
_cell_length_c 19.0257(10)
_cell_measurement_reflns_used 18850
_cell_measurement_temperature 93.1
_cell_measurement_theta_max 27.5
_cell_measurement_theta_min 3.1
_cell_volume 3082.9(3)
_computing_cell_refinement 'PROCESS-AUTO (Rigaku, 1998)'
_computing_data_collection 'PROCESS-AUTO (Rigaku, 1998)'
_computing_data_reduction 'CrystalStructure (Rigaku & RAC 2007)'
_computing_molecular_graphics 'ORTEP (Johnson, 1976)'
_computing_publication_material 'CrystalStructure (Rigaku & RAC 2007)'
_computing_structure_refinement 'SHELXL97 (Sheldrick, 1997)'
_computing_structure_solution 'SIR92 (Burla, 1994)'
_diffrn_ambient_temperature 93.1
_diffrn_detector_area_resol_mean 10.00
_diffrn_measured_fraction_theta_full 0.987
_diffrn_measured_fraction_theta_max 0.987
_diffrn_measurement_device_type 'Rigaku RAXIS-RAPID'
_diffrn_measurement_method \w
_diffrn_radiation_type 'Mo K\a'
_diffrn_radiation_wavelength 0.71075
_diffrn_reflns_av_R_equivalents 0.084
_diffrn_reflns_limit_h_max 16
_diffrn_reflns_limit_h_min -15
_diffrn_reflns_limit_k_max 16
_diffrn_reflns_limit_k_min -16
_diffrn_reflns_limit_l_max 24
_diffrn_reflns_limit_l_min -24
_diffrn_reflns_number 26184
_diffrn_reflns_theta_full 27.48
_diffrn_reflns_theta_max 27.48
_exptl_absorpt_coefficient_mu 0.938
_exptl_absorpt_correction_T_max 0.941
_exptl_absorpt_correction_T_min 0.548
_exptl_absorpt_correction_type multi-scan
_exptl_absorpt_process_details
;
    Higashi, T. (1995). Program for Absorption Correction.
    Rigaku Corporation, Tokyo, Japan.
;
_exptl_crystal_colour orange
_exptl_crystal_density_diffrn 1.526
_exptl_crystal_density_method 'not measured'
_exptl_crystal_description block
_exptl_crystal_F_000 1489.28
_exptl_crystal_size_max 0.13
_exptl_crystal_size_mid 0.10
_exptl_crystal_size_min 0.07
_refine_diff_density_max 0.45
_refine_diff_density_min -0.42
_refine_ls_abs_structure_details 'Flack, H. D. (1983), Acta Cryst. A39, 876-881.  3063 Friedel Pairs'
_refine_ls_abs_structure_Flack 0.001(14)
_refine_ls_extinction_method none
_refine_ls_goodness_of_fit_ref 1.056
_refine_ls_hydrogen_treatment constr
_refine_ls_number_parameters 398
_refine_ls_number_reflns 6958
_refine_ls_R_factor_gt 0.0484
_refine_ls_shift/su_max 0.0000
_refine_ls_structure_factor_coef Fsqd
_refine_ls_weighting_details 'w = 1/[\s^2^(Fo^2^)+(0.0378P)^2^+0.7259P] where P=(Fo^2^+2Fc^2^)/3'
_refine_ls_weighting_scheme calc
_refine_ls_wR_factor_ref 0.0990
_reflns_number_gt 5505
_reflns_number_total 6958
_reflns_threshold_expression F^2^>2.0\s(F^2^)
_cod_data_source_file ic101760k_si_002_1.cif
_cod_data_source_block '_LPhg-Co'
_cod_original_formula_sum 'C24 H46 Br0.12 Cl1.88 Co N5 O10.52 '
_cod_database_code 4324113

loop_
_symmetry_equiv_pos_site_id
_symmetry_equiv_pos_as_xyz
1 +X,+Y,+Z
2 1/2+X,1/2-Y,-Z
3 -X,1/2+Y,1/2-Z
4 1/2-X,-Y,1/2+Z

loop_
_atom_site_label
_atom_site_type_symbol
_atom_site_fract_x
_atom_site_fract_y
_atom_site_fract_z
_atom_site_U_iso_or_equiv
_atom_site_adp_type
_atom_site_occupancy
_atom_site_symmetry_multiplicity
_atom_site_calc_flag
_atom_site_refinement_flags
_atom_site_disorder_assembly
_atom_site_disorder_group
Co(1) Co 0.45028(3) 0.38364(4) 0.44806(2) 0.01154(11) Uani 1.00 1 d . . .
O(1) O 0.57984(16) 0.31663(19) 0.47380(13) 0.0132(5) Uani 1.00 1 d . . .
O(2) O 0.65218(18) 0.1856(2) 0.53253(14) 0.0226(6) Uani 1.00 1 d . . .
N(1) N 0.5308(2) 0.4999(2) 0.40931(14) 0.0128(6) Uani 1.00 1 d . . .
H(1N) H 0.4830 0.5542 0.4033 0.015 Uiso 1.00 1 c R . .
N(2) N 0.4576(2) 0.3248(2) 0.35385(15) 0.0147(6) Uani 1.00 1 d . . .
H(2N) H 0.4583 0.2527 0.3577 0.018 Uiso 1.00 1 c R . .
N(3) N 0.3178(2) 0.4454(2) 0.42030(15) 0.0120(6) Uani 1.00 1 d . . .
H(3N) H 0.2642 0.3995 0.4332 0.014 Uiso 1.00 1 c R . .
N(4) N 0.4438(2) 0.4707(2) 0.53279(14) 0.0131(6) Uani 1.00 1 d . . .
H(4N) H 0.4521 0.4286 0.5722 0.016 Uiso 1.00 1 c R . .
N(5) N 0.3851(2) 0.2602(2) 0.49226(16) 0.0151(6) Uani 1.00 1 d . . .
H(5M) H 0.3245 0.2793 0.5161 0.018 Uiso 1.00 1 c R . .
H(5N) H 0.3666 0.2127 0.4582 0.018 Uiso 1.00 1 c R . .
C(1) C 0.5761(2) 0.4754(2) 0.33651(19) 0.0150(8) Uani 1.00 1 d . . .
H(1A) H 0.5302 0.5116 0.3013 0.018 Uiso 1.00 1 c R . .
C(2) C 0.6886(2) 0.5122(3) 0.3247(2) 0.0195(8) Uani 1.00 1 d . . .
H(2A) H 0.7366 0.4768 0.3583 0.023 Uiso 1.00 1 c R . .
H(2B) H 0.6928 0.5879 0.3337 0.023 Uiso 1.00 1 c R . .
C(3) C 0.7246(3) 0.4897(3) 0.2501(2) 0.0272(9) Uani 1.00 1 d . . .
H(3A) H 0.7914 0.5263 0.2408 0.033 Uiso 1.00 1 c R . .
H(3B) H 0.6702 0.5136 0.2170 0.033 Uiso 1.00 1 c R . .
H(3C) H 0.7354 0.4148 0.2443 0.033 Uiso 1.00 1 c R . .
C(4) C 0.5629(2) 0.3596(2) 0.32477(18) 0.0171(8) Uani 1.00 1 d . . .
H(4A) H 0.5663 0.3440 0.2739 0.021 Uiso 1.00 1 c R . .
H(4B) H 0.6211 0.3215 0.3484 0.021 Uiso 1.00 1 c R . .
C(5) C 0.3610(2) 0.3562(2) 0.31132(19) 0.0168(8) Uani 1.00 1 d . . .
H(5A) H 0.3836 0.3707 0.2619 0.020 Uiso 1.00 1 c R . .
C(6) C 0.2834(2) 0.2649(3) 0.3111(2) 0.0240(9) Uani 1.00 1 d . . .
H(6A) H 0.2543 0.2557 0.3590 0.029 Uiso 1.00 1 c R . .
H(6B) H 0.3223 0.2007 0.2986 0.029 Uiso 1.00 1 c R . .
C(7) C 0.1908(2) 0.2802(3) 0.2591(2) 0.0298(10) Uani 1.00 1 d . . .
H(7A) H 0.1412 0.2219 0.2633 0.036 Uiso 1.00 1 c R . .
H(7B) H 0.2187 0.2831 0.2110 0.036 Uiso 1.00 1 c R . .
H(7C) H 0.1539 0.3453 0.2699 0.036 Uiso 1.00 1 c R . .
C(8) C 0.3149(2) 0.4546(3) 0.34269(18) 0.0162(7) Uani 1.00 1 d . . .
H(8A) H 0.3570 0.5156 0.3274 0.019 Uiso 1.00 1 c R . .
H(8B) H 0.2408 0.4641 0.3265 0.019 Uiso 1.00 1 c R . .
C(9) C 0.2999(2) 0.5437(2) 0.46022(19) 0.0148(7) Uani 1.00 1 d . . .
H(9A) H 0.3482 0.5983 0.4407 0.018 Uiso 1.00 1 c R . .
C(10) C 0.1865(2) 0.5841(2) 0.4565(2) 0.0226(8) Uani 1.00 1 d . . .
H(10A) H 0.1522 0.5576 0.4132 0.027 Uiso 1.00 1 c R . .
H(10B) H 0.1459 0.5578 0.4973 0.027 Uiso 1.00 1 c R . .
C(11) C 0.1838(3) 0.7015(3) 0.4562(2) 0.0383(11) Uani 1.00 1 d . . .
H(11A) H 0.2135 0.7277 0.5004 0.046 Uiso 1.00 1 c R . .
H(11B) H 0.1102 0.7252 0.4514 0.046 Uiso 1.00 1 c R . .
H(11C) H 0.2260 0.7276 0.4167 0.046 Uiso 1.00 1 c R . .
C(12) C 0.3356(2) 0.5191(2) 0.53464(19) 0.0165(8) Uani 1.00 1 d . . .
H(12A) H 0.3377 0.5837 0.5629 0.020 Uiso 1.00 1 c R . .
H(12B) H 0.2846 0.4707 0.5569 0.020 Uiso 1.00 1 c R . .
C(13) C 0.5334(2) 0.5504(2) 0.53102(18) 0.0152(7) Uani 1.00 1 d . . .
H(13A) H 0.5003 0.6206 0.5253 0.018 Uiso 1.00 1 c R . .
C(14) C 0.5952(2) 0.5509(3) 0.60015(19) 0.0195(8) Uani 1.00 1 d . . .
H(14A) H 0.6120 0.4783 0.6134 0.023 Uiso 1.00 1 c R . .
H(14B) H 0.6632 0.5880 0.5930 0.023 Uiso 1.00 1 c R . .
C(15) C 0.5349(2) 0.6024(3) 0.66021(19) 0.0248(8) Uani 1.00 1 d . . .
H(15A) H 0.5766 0.5969 0.7036 0.030 Uiso 1.00 1 c R . .
H(15B) H 0.4664 0.5675 0.6666 0.030 Uiso 1.00 1 c R . .
H(15C) H 0.5229 0.6758 0.6491 0.030 Uiso 1.00 1 c R . .
C(16) C 0.6035(2) 0.5313(2) 0.46739(19) 0.0169(8) Uani 1.00 1 d . . .
H(16A) H 0.6427 0.5952 0.4547 0.020 Uiso 1.00 1 c R . .
H(16B) H 0.6554 0.4754 0.4773 0.020 Uiso 1.00 1 c R . .
C(17) C 0.5746(2) 0.2363(2) 0.51360(18) 0.0147(7) Uani 1.00 1 d . . .
C(18) C 0.4627(2) 0.2126(2) 0.54205(18) 0.0137(7) Uani 1.00 1 d . . .
H(18A) H 0.4559 0.2524 0.5870 0.016 Uiso 1.00 1 c R . .
C(19) C 0.4428(2) 0.1000(2) 0.56069(19) 0.0181(7) Uani 1.00 1 d . . .
C(20) C 0.4672(2) 0.0676(3) 0.6288(2) 0.0254(9) Uani 1.00 1 d . . .
H(20A) H 0.4921 0.1171 0.6621 0.030 Uiso 1.00 1 c R . .
C(21) C 0.4559(3) -0.0354(3) 0.6488(2) 0.0375(11) Uani 1.00 1 d . . .
H(21A) H 0.4735 -0.0565 0.6953 0.045 Uiso 1.00 1 c R . .
C(22) C 0.4196(3) -0.1058(4) 0.6015(2) 0.0379(11) Uani 1.00 1 d . . .
H(22A) H 0.4118 -0.1764 0.6152 0.045 Uiso 1.00 1 c R . .
C(23) C 0.3939(3) -0.0772(3) 0.5343(2) 0.0359(11) Uani 1.00 1 d . . .
H(23A) H 0.3674 -0.1275 0.5022 0.043 Uiso 1.00 1 c R . .
C(24) C 0.4069(2) 0.0270(3) 0.5127(2) 0.0254(9) Uani 1.00 1 d . . .
H(24A) H 0.3912 0.0469 0.4658 0.031 Uiso 1.00 1 c R . .
Br(1) Br 0.5089(3) 0.2297(4) 0.1505(3) 0.0364(10) Uani 0.12 1 d P . .
Cl(1) Cl 0.47929(10) 0.28457(12) 0.13152(6) 0.0265(2) Uani 0.88 1 d P . .
O(3) O 0.5271(3) 0.3827(2) 0.14548(17) 0.0469(9) Uani 0.88 1 d P . .
O(4) O 0.5247(2) 0.2383(2) 0.06968(15) 0.0248(7) Uani 0.88 1 d P . .
O(5) O 0.3667(2) 0.2984(3) 0.1201(2) 0.0531(11) Uani 0.88 1 d P . .
O(6) O 0.4943(3) 0.2146(3) 0.1914(2) 0.0382(11) Uani 0.88 1 d P . .
Cl(2) Cl 0.31831(8) 0.35482(8) 0.69549(5) 0.0256(2) Uani 1.00 1 d . . .
O(7) O 0.2664(2) 0.3052(2) 0.63593(16) 0.0361(7) Uani 1.00 1 d . . .
O(8) O 0.2758(2) 0.4577(2) 0.70317(17) 0.0477(9) Uani 1.00 1 d . . .
O(9) O 0.3027(2) 0.2967(2) 0.75838(18) 0.0525(9) Uani 1.00 1 d . . .
O(10) O 0.4302(2) 0.3631(2) 0.68031(14) 0.0340(7) Uani 1.00 1 d . . .
O(11) O 0.5330(2) 0.1074(2) 0.37056(17) 0.0431(7) Uani 1.00 1 d . . .

loop_
_atom_site_aniso_label
_atom_site_aniso_U_11
_atom_site_aniso_U_22
_atom_site_aniso_U_33
_atom_site_aniso_U_12
_atom_site_aniso_U_13
_atom_site_aniso_U_23
Co(1) 0.0094(2) 0.0106(2) 0.0146(2) -0.00046(18) -0.00106(18) 0.0021(2)
O(1) 0.0074(11) 0.0147(13) 0.0175(12) -0.0018(8) -0.0006(9) 0.0046(10)
O(2) 0.0157(13) 0.0193(14) 0.0328(16) 0.0056(10) -0.0032(11) 0.0062(12)
N(1) 0.0106(15) 0.0116(15) 0.0161(15) 0.0015(11) 0.0027(11) 0.0017(12)
N(2) 0.0135(14) 0.0116(15) 0.0189(15) -0.0002(12) -0.0012(12) 0.0001(12)
N(3) 0.0103(14) 0.0118(15) 0.0139(14) -0.0051(11) -0.0009(11) 0.0024(12)
N(4) 0.0092(13) 0.0124(14) 0.0178(15) -0.0014(11) 0.0020(12) 0.0043(12)
N(5) 0.0112(15) 0.0136(16) 0.0206(16) 0.0014(11) -0.0012(11) 0.0030(13)
C(1) 0.0109(18) 0.020(2) 0.0140(17) -0.0016(13) 0.0012(13) 0.0027(16)
C(2) 0.0122(18) 0.022(2) 0.024(2) -0.0048(15) 0.0045(14) 0.0015(17)
C(3) 0.024(2) 0.026(2) 0.032(2) -0.0053(16) 0.0077(17) 0.001(2)
C(4) 0.0110(17) 0.024(2) 0.0167(17) -0.0025(14) 0.0037(13) 0.0008(15)
C(5) 0.0171(18) 0.021(2) 0.0123(17) -0.0012(14) -0.0021(14) 0.0004(16)
C(6) 0.020(2) 0.025(2) 0.027(2) -0.0040(16) -0.0005(16) -0.0072(19)
C(7) 0.019(2) 0.038(2) 0.032(2) -0.0021(18) -0.0111(17) -0.007(2)
C(8) 0.0152(18) 0.019(2) 0.0143(18) -0.0016(14) -0.0024(14) 0.0062(16)
C(9) 0.0118(16) 0.0087(17) 0.024(2) -0.0013(12) -0.0030(14) 0.0031(16)
C(10) 0.0183(18) 0.0169(19) 0.033(2) 0.0019(14) -0.0036(17) -0.0056(18)
C(11) 0.021(2) 0.024(2) 0.069(3) 0.0091(17) 0.009(2) 0.002(2)
C(12) 0.0117(17) 0.0169(19) 0.021(2) 0.0014(13) 0.0008(14) -0.0001(16)
C(13) 0.0122(17) 0.0117(17) 0.0218(19) -0.0028(13) -0.0008(14) -0.0005(14)
C(14) 0.0164(18) 0.022(2) 0.020(2) -0.0013(15) -0.0034(14) -0.0006(17)
C(15) 0.025(2) 0.026(2) 0.0227(19) 0.0009(17) -0.0061(15) -0.0051(18)
C(16) 0.0147(18) 0.0139(19) 0.022(2) -0.0044(14) -0.0049(14) -0.0022(16)
C(17) 0.0117(18) 0.0145(19) 0.0179(19) 0.0002(13) 0.0002(14) -0.0021(15)
C(18) 0.0113(16) 0.0150(17) 0.0149(17) 0.0013(13) -0.0029(14) 0.0046(15)
C(19) 0.0098(16) 0.0146(18) 0.030(2) 0.0031(13) 0.0021(15) 0.0038(16)
C(20) 0.018(2) 0.031(2) 0.027(2) 0.0084(16) 0.0040(16) 0.0105(19)
C(21) 0.027(2) 0.045(2) 0.041(2) 0.010(2) 0.009(2) 0.026(2)
C(22) 0.019(2) 0.031(2) 0.065(3) 0.0085(18) 0.013(2) 0.019(2)
C(23) 0.020(2) 0.023(2) 0.065(3) -0.0046(16) 0.016(2) -0.009(2)
C(24) 0.0178(19) 0.020(2) 0.039(2) 0.0016(16) 0.0022(17) 0.0022(19)
Br(1) 0.039(2) 0.024(2) 0.046(3) -0.0015(19) -0.005(2) -0.008(2)
Cl(1) 0.0435(8) 0.0197(6) 0.0165(6) 0.0027(5) 0.0015(5) -0.0030(5)
O(3) 0.094(2) 0.0187(18) 0.0278(19) -0.010(2) -0.0072(18) -0.0034(17)
O(4) 0.0230(16) 0.0284(18) 0.0231(16) 0.0017(12) 0.0073(12) -0.0134(14)
O(5) 0.030(2) 0.089(3) 0.041(2) 0.028(2) 0.0087(16) -0.000(2)
O(6) 0.067(2) 0.028(2) 0.020(2) -0.0091(17) -0.0087(19) 0.015(2)
Cl(2) 0.0308(5) 0.0270(5) 0.0192(4) 0.0004(4) 0.0049(4) 0.0001(4)
O(7) 0.0311(16) 0.044(2) 0.0332(17) -0.0148(13) 0.0022(13) -0.0084(16)
O(8) 0.072(2) 0.038(2) 0.0336(18) 0.0269(17) 0.0130(16) -0.0012(16)
O(9) 0.066(2) 0.058(2) 0.0339(19) -0.0005(18) 0.0124(16) 0.0232(18)
O(10) 0.0252(15) 0.047(2) 0.0297(15) -0.0089(13) -0.0019(11) -0.0089(15)
O(11) 0.0425(18) 0.0280(17) 0.059(2) -0.0004(15) 0.0067(15) 0.0086(16)

loop_
_atom_type_symbol
_atom_type_description
_atom_type_scat_dispersion_real
_atom_type_scat_dispersion_imag
_atom_type_scat_source
C C 0.003 0.002
;
International Tables for Crystallography
(1992, Vol. C, Tables 4.2.6.8 and 6.1.1.4)
;
H H 0.000 0.000
;
International Tables for Crystallography
(1992, Vol. C, Table 6.1.1.4)
;
O O 0.011 0.006
;
International Tables for Crystallography
(1992, Vol. C, Tables 4.2.6.8 and 6.1.1.4)
;
N N 0.006 0.003
;
International Tables for Crystallography
(1992, Vol. C, Tables 4.2.6.8 and 6.1.1.4)
;
Cl Cl 0.148 0.159
;
International Tables for Crystallography
(1992, Vol. C, Tables 4.2.6.8 and 6.1.1.4)
;
Co Co 0.349 0.972
;
International Tables for Crystallography
(1992, Vol. C, Tables 4.2.6.8 and 6.1.1.4)
;
Br Br -0.290 2.459
;
International Tables for Crystallography
(1992, Vol. C, Tables 4.2.6.8 and 6.1.1.4)
;

loop_
_geom_angle_atom_site_label_1
_geom_angle_atom_site_label_2
_geom_angle_atom_site_label_3
_geom_angle
_geom_angle_publ_flag
_geom_angle_site_symmetry_1
_geom_angle_site_symmetry_2
_geom_angle_site_symmetry_3
O(1) Co(1) N(1) 89.92(10) yes . . .
O(1) Co(1) N(2) 91.16(11) yes . . .
O(1) Co(1) N(3) 177.47(11) yes . . .
O(1) Co(1) N(4) 94.73(10) yes . . .
O(1) Co(1) N(5) 83.29(10) yes . . .
N(1) Co(1) N(2) 85.75(11) yes . . .
N(1) Co(1) N(3) 91.74(11) yes . . .
N(1) Co(1) N(4) 83.96(11) yes . . .
N(1) Co(1) N(5) 173.09(11) yes . . .
N(2) Co(1) N(3) 87.07(11) yes . . .
N(2) Co(1) N(4) 168.13(11) yes . . .
N(2) Co(1) N(5) 95.66(12) yes . . .
N(3) Co(1) N(4) 87.35(11) yes . . .
N(3) Co(1) N(5) 95.08(11) yes . . .
N(4) Co(1) N(5) 95.26(12) yes . . .
Co(1) O(1) C(17) 118.13(19) yes . . .
Co(1) N(1) C(1) 112.2(2) yes . . .
Co(1) N(1) C(16) 104.3(2) yes . . .
C(1) N(1) C(16) 119.9(2) yes . . .
Co(1) N(2) C(4) 105.3(2) yes . . .
Co(1) N(2) C(5) 110.5(2) yes . . .
C(4) N(2) C(5) 115.6(2) yes . . .
Co(1) N(3) C(8) 109.1(2) yes . . .
Co(1) N(3) C(9) 109.97(19) yes . . .
C(8) N(3) C(9) 115.8(2) yes . . .
Co(1) N(4) C(12) 107.1(2) yes . . .
Co(1) N(4) C(13) 109.54(19) yes . . .
C(12) N(4) C(13) 113.2(2) yes . . .
Co(1) N(5) C(18) 109.14(19) yes . . .
N(1) C(1) C(2) 114.7(2) yes . . .
N(1) C(1) C(4) 107.2(2) yes . . .
C(2) C(1) C(4) 112.9(2) yes . . .
C(1) C(2) C(3) 111.0(3) yes . . .
N(2) C(4) C(1) 109.6(2) yes . . .
N(2) C(5) C(6) 108.0(2) yes . . .
N(2) C(5) C(8) 108.6(2) yes . . .
C(6) C(5) C(8) 113.5(2) yes . . .
C(5) C(6) C(7) 112.8(3) yes . . .
N(3) C(8) C(5) 108.5(2) yes . . .
N(3) C(9) C(10) 114.0(2) yes . . .
N(3) C(9) C(12) 104.6(2) yes . . .
C(10) C(9) C(12) 113.1(2) yes . . .
C(9) C(10) C(11) 111.3(2) yes . . .
N(4) C(12) C(9) 109.5(2) yes . . .
N(4) C(13) C(14) 111.1(2) yes . . .
N(4) C(13) C(16) 109.8(2) yes . . .
C(14) C(13) C(16) 113.0(2) yes . . .
C(13) C(14) C(15) 113.2(2) yes . . .
N(1) C(16) C(13) 106.2(2) yes . . .
O(1) C(17) O(2) 124.1(3) yes . . .
O(1) C(17) C(18) 114.4(2) yes . . .
O(2) C(17) C(18) 121.3(3) yes . . .
N(5) C(18) C(17) 107.2(2) yes . . .
N(5) C(18) C(19) 115.7(2) yes . . .
C(17) C(18) C(19) 115.1(2) yes . . .
C(18) C(19) C(20) 117.9(3) yes . . .
C(18) C(19) C(24) 123.3(3) yes . . .
C(20) C(19) C(24) 118.7(3) yes . . .
C(19) C(20) C(21) 121.2(3) yes . . .
C(20) C(21) C(22) 119.4(4) yes . . .
C(21) C(22) C(23) 121.3(4) yes . . .
C(22) C(23) C(24) 120.0(4) yes . . .
C(19) C(24) C(23) 119.3(3) yes . . .
Cl(1) Br(1) O(3) 39.6(2) yes . . .
Cl(1) Br(1) O(4) 65.8(3) yes . . .
Cl(1) Br(1) O(5) 34.5(2) yes . . .
Cl(1) Br(1) O(6) 118.9(6) yes . . .
O(3) Br(1) O(4) 82.4(2) yes . . .
O(3) Br(1) O(5) 70.4(2) yes . . .
O(3) Br(1) O(6) 107.8(5) yes . . .
O(4) Br(1) O(5) 78.8(2) yes . . .
O(4) Br(1) O(6) 168.8(6) yes . . .
O(5) Br(1) O(6) 99.8(4) yes . . .
Br(1) Cl(1) O(3) 117.3(3) yes . . .
Br(1) Cl(1) O(4) 80.4(4) yes . . .
Br(1) Cl(1) O(5) 125.4(3) yes . . .
Br(1) Cl(1) O(6) 29.5(4) yes . . .
O(3) Cl(1) O(4) 110.6(2) yes . . .
O(3) Cl(1) O(5) 109.5(2) yes . . .
O(3) Cl(1) O(6) 110.2(2) yes . . .
O(4) Cl(1) O(5) 108.6(2) yes . . .
O(4) Cl(1) O(6) 109.3(2) yes . . .
O(5) Cl(1) O(6) 108.6(2) yes . . .
Br(1) O(3) Cl(1) 23.11(17) yes . . .
Br(1) O(4) Cl(1) 33.8(2) yes . . .
Br(1) O(5) Cl(1) 20.09(17) yes . . .
Br(1) O(6) Cl(1) 31.6(3) yes . . .
O(7) Cl(2) O(8) 108.43(19) yes . . .
O(7) Cl(2) O(9) 111.2(2) yes . . .
O(7) Cl(2) O(10) 108.39(16) yes . . .
O(8) Cl(2) O(9) 110.3(2) yes . . .
O(8) Cl(2) O(10) 108.46(19) yes . . .
O(9) Cl(2) O(10) 109.98(19) yes . . .
Co(1) N(1) H(1N) 106.6 no . . .
H(1N) N(1) C(1) 106.6 no . . .
H(1N) N(1) C(16) 106.6 no . . .
Co(1) N(2) H(2N) 108.4 no . . .
H(2N) N(2) C(4) 108.4 no . . .
H(2N) N(2) C(5) 108.4 no . . .
Co(1) N(3) H(3N) 107.2 no . . .
H(3N) N(3) C(8) 107.2 no . . .
H(3N) N(3) C(9) 107.2 no . . .
Co(1) N(4) H(4N) 109.0 no . . .
H(4N) N(4) C(12) 109.0 no . . .
H(4N) N(4) C(13) 109.0 no . . .
Co(1) N(5) H(5M) 109.8 no . . .
Co(1) N(5) H(5N) 109.9 no . . .
H(5M) N(5) H(5N) 108.3 no . . .
H(5M) N(5) C(18) 109.9 no . . .
H(5N) N(5) C(18) 109.9 no . . .
N(1) C(1) H(1A) 107.2 no . . .
H(1A) C(1) C(2) 107.2 no . . .
H(1A) C(1) C(4) 107.2 no . . .
C(1) C(2) H(2A) 109.4 no . . .
C(1) C(2) H(2B) 109.4 no . . .
H(2A) C(2) H(2B) 108.0 no . . .
H(2A) C(2) C(3) 109.4 no . . .
H(2B) C(2) C(3) 109.4 no . . .
C(2) C(3) H(3A) 109.5 no . . .
C(2) C(3) H(3B) 109.5 no . . .
C(2) C(3) H(3C) 109.5 no . . .
H(3A) C(3) H(3B) 109.5 no . . .
H(3A) C(3) H(3C) 109.5 no . . .
H(3B) C(3) H(3C) 109.5 no . . .
N(2) C(4) H(4A) 109.8 no . . .
N(2) C(4) H(4B) 109.8 no . . .
C(1) C(4) H(4A) 109.8 no . . .
C(1) C(4) H(4B) 109.8 no . . .
H(4A) C(4) H(4B) 108.2 no . . .
N(2) C(5) H(5A) 108.8 no . . .
H(5A) C(5) C(6) 108.9 no . . .
H(5A) C(5) C(8) 108.9 no . . .
C(5) C(6) H(6A) 109.0 no . . .
C(5) C(6) H(6B) 109.0 no . . .
H(6A) C(6) H(6B) 107.8 no . . .
H(6A) C(6) C(7) 109.0 no . . .
H(6B) C(6) C(7) 109.0 no . . .
C(6) C(7) H(7A) 109.5 no . . .
C(6) C(7) H(7B) 109.5 no . . .
C(6) C(7) H(7C) 109.5 no . . .
H(7A) C(7) H(7B) 109.5 no . . .
H(7A) C(7) H(7C) 109.5 no . . .
H(7B) C(7) H(7C) 109.5 no . . .
N(3) C(8) H(8A) 110.0 no . . .
N(3) C(8) H(8B) 110.0 no . . .
C(5) C(8) H(8A) 110.0 no . . .
C(5) C(8) H(8B) 110.0 no . . .
H(8A) C(8) H(8B) 108.4 no . . .
N(3) C(9) H(9A) 108.3 no . . .
H(9A) C(9) C(10) 108.3 no . . .
H(9A) C(9) C(12) 108.3 no . . .
C(9) C(10) H(10A) 109.4 no . . .
C(9) C(10) H(10B) 109.4 no . . .
H(10A) C(10) H(10B) 108.0 no . . .
H(10A) C(10) C(11) 109.4 no . . .
H(10B) C(10) C(11) 109.4 no . . .
C(10) C(11) H(11A) 109.5 no . . .
C(10) C(11) H(11B) 109.5 no . . .
C(10) C(11) H(11C) 109.5 no . . .
H(11A) C(11) H(11B) 109.5 no . . .
H(11A) C(11) H(11C) 109.5 no . . .
H(11B) C(11) H(11C) 109.5 no . . .
N(4) C(12) H(12A) 109.8 no . . .
N(4) C(12) H(12B) 109.8 no . . .
C(9) C(12) H(12A) 109.8 no . . .
C(9) C(12) H(12B) 109.8 no . . .
H(12A) C(12) H(12B) 108.2 no . . .
N(4) C(13) H(13A) 107.6 no . . .
H(13A) C(13) C(14) 107.6 no . . .
H(13A) C(13) C(16) 107.6 no . . .
C(13) C(14) H(14A) 108.9 no . . .
C(13) C(14) H(14B) 108.9 no . . .
H(14A) C(14) H(14B) 107.8 no . . .
H(14A) C(14) C(15) 108.9 no . . .
H(14B) C(14) C(15) 108.9 no . . .
C(14) C(15) H(15A) 109.5 no . . .
C(14) C(15) H(15B) 109.5 no . . .
C(14) C(15) H(15C) 109.5 no . . .
H(15A) C(15) H(15B) 109.5 no . . .
H(15A) C(15) H(15C) 109.5 no . . .
H(15B) C(15) H(15C) 109.5 no . . .
N(1) C(16) H(16A) 110.5 no . . .
N(1) C(16) H(16B) 110.5 no . . .
C(13) C(16) H(16A) 110.5 no . . .
C(13) C(16) H(16B) 110.5 no . . .
H(16A) C(16) H(16B) 108.7 no . . .
N(5) C(18) H(18A) 106.0 no . . .
C(17) C(18) H(18A) 106.0 no . . .
H(18A) C(18) C(19) 106.0 no . . .
C(19) C(20) H(20A) 119.4 no . . .
H(20A) C(20) C(21) 119.4 no . . .
C(20) C(21) H(21A) 120.3 no . . .
H(21A) C(21) C(22) 120.3 no . . .
C(21) C(22) H(22A) 119.3 no . . .
H(22A) C(22) C(23) 119.3 no . . .
C(22) C(23) H(23A) 120.0 no . . .
H(23A) C(23) C(24) 120.0 no . . .
C(19) C(24) H(24A) 120.3 no . . .
C(23) C(24) H(24A) 120.3 no . . .

loop_
_geom_bond_atom_site_label_1
_geom_bond_atom_site_label_2
_geom_bond_distance
_geom_bond_publ_flag
_geom_bond_site_symmetry_1
_geom_bond_site_symmetry_2
Co(1) O(1) 1.909(2) yes . .
Co(1) N(1) 1.952(2) yes . .
Co(1) N(2) 1.948(2) yes . .
Co(1) N(3) 1.922(2) yes . .
Co(1) N(4) 1.964(2) yes . .
Co(1) N(5) 1.976(3) yes . .
O(1) C(17) 1.283(4) yes . .
O(2) C(17) 1.228(4) yes . .
N(1) C(1) 1.530(4) yes . .
N(1) C(16) 1.490(4) yes . .
N(2) C(4) 1.505(4) yes . .
N(2) C(5) 1.516(4) yes . .
N(3) C(8) 1.482(4) yes . .
N(3) C(9) 1.493(4) yes . .
N(4) C(12) 1.499(4) yes . .
N(4) C(13) 1.526(4) yes . .
N(5) C(18) 1.492(4) yes . .
C(1) C(2) 1.511(4) yes . .
C(1) C(4) 1.516(5) yes . .
C(2) C(3) 1.519(5) yes . .
C(5) C(6) 1.527(5) yes . .
C(5) C(8) 1.515(5) yes . .
C(6) C(7) 1.542(5) yes . .
C(9) C(10) 1.522(4) yes . .
C(9) C(12) 1.519(5) yes . .
C(10) C(11) 1.510(5) yes . .
C(13) C(14) 1.528(4) yes . .
C(13) C(16) 1.518(4) yes . .
C(14) C(15) 1.523(5) yes . .
C(17) C(18) 1.541(4) yes . .
C(18) C(19) 1.512(4) yes . .
C(19) C(20) 1.396(5) yes . .
C(19) C(24) 1.386(5) yes . .
C(20) C(21) 1.387(6) yes . .
C(21) C(22) 1.357(6) yes . .
C(22) C(23) 1.369(7) yes . .
C(23) C(24) 1.412(6) yes . .
Br(1) Cl(1) 0.876(5) yes . .
Br(1) O(3) 1.984(6) yes . .
Br(1) O(4) 1.553(6) yes . .
Br(1) O(5) 2.079(6) yes . .
Br(1) O(6) 0.823(7) yes . .
Cl(1) O(3) 1.423(3) yes . .
Cl(1) O(4) 1.437(3) yes . .
Cl(1) O(5) 1.446(3) yes . .
Cl(1) O(6) 1.464(4) yes . .
Cl(2) O(7) 1.456(3) yes . .
Cl(2) O(8) 1.436(3) yes . .
Cl(2) O(9) 1.425(3) yes . .
Cl(2) O(10) 1.443(2) yes . .
N(1) H(1N) 0.930 no . .
N(2) H(2N) 0.930 no . .
N(3) H(3N) 0.930 no . .
N(4) H(4N) 0.930 no . .
N(5) H(5M) 0.920 no . .
N(5) H(5N) 0.920 no . .
C(1) H(1A) 1.000 no . .
C(2) H(2A) 0.990 no . .
C(2) H(2B) 0.990 no . .
C(3) H(3A) 0.980 no . .
C(3) H(3B) 0.980 no . .
C(3) H(3C) 0.980 no . .
C(4) H(4A) 0.990 no . .
C(4) H(4B) 0.990 no . .
C(5) H(5A) 1.000 no . .
C(6) H(6A) 0.990 no . .
C(6) H(6B) 0.990 no . .
C(7) H(7A) 0.980 no . .
C(7) H(7B) 0.980 no . .
C(7) H(7C) 0.980 no . .
C(8) H(8A) 0.990 no . .
C(8) H(8B) 0.990 no . .
C(9) H(9A) 1.000 no . .
C(10) H(10A) 0.990 no . .
C(10) H(10B) 0.990 no . .
C(11) H(11A) 0.980 no . .
C(11) H(11B) 0.980 no . .
C(11) H(11C) 0.980 no . .
C(12) H(12A) 0.990 no . .
C(12) H(12B) 0.990 no . .
C(13) H(13A) 1.000 no . .
C(14) H(14A) 0.990 no . .
C(14) H(14B) 0.990 no . .
C(15) H(15A) 0.980 no . .
C(15) H(15B) 0.980 no . .
C(15) H(15C) 0.980 no . .
C(16) H(16A) 0.990 no . .
C(16) H(16B) 0.990 no . .
C(18) H(18A) 1.000 no . .
C(20) H(20A) 0.950 no . .
C(21) H(21A) 0.950 no . .
C(22) H(22A) 0.950 no . .
C(23) H(23A) 0.950 no . .
C(24) H(24A) 0.950 no . .

loop_
_geom_contact_atom_site_label_1
_geom_contact_atom_site_label_2
_geom_contact_distance
_geom_contact_publ_flag
_geom_contact_site_symmetry_1
_geom_contact_site_symmetry_2
O(1) O(7) 3.512(3) ? . 2_556
O(1) O(11) 3.385(3) ? . .
O(2) N(3) 2.828(3) ? . 2_556
O(2) N(5) 3.051(3) ? . 2_556
O(2) C(6) 3.462(4) ? . 2_556
O(2) C(9) 3.492(4) ? . 2_556
O(2) C(10) 3.504(4) ? . 2_556
O(2) O(7) 3.515(3) ? . 2_556
O(2) O(11) 3.572(4) ? . .
N(1) Br(1) 3.207(6) ? . 3_655
N(1) O(4) 3.172(4) ? . 3_655
N(1) O(6) 3.377(4) ? . 3_655
N(2) O(6) 3.432(5) ? . .
N(2) O(11) 2.972(4) ? . .
N(3) O(2) 2.828(3) ? . 2_456
N(4) O(10) 3.134(3) ? . .
N(5) O(2) 3.051(3) ? . 2_456
N(5) O(7) 3.169(4) ? . .
N(5) O(11) 3.564(4) ? . .
C(1) Br(1) 3.452(6) ? . 3_655
C(1) O(6) 3.246(5) ? . 3_655
C(2) C(21) 3.417(5) ? . 2_556
C(2) C(22) 3.447(5) ? . 2_556
C(2) O(6) 3.490(5) ? . 3_655
C(3) C(21) 3.540(5) ? . 2_556
C(3) O(3) 3.471(5) ? . .
C(4) O(3) 3.454(4) ? . .
C(4) O(6) 3.266(5) ? . .
C(4) O(7) 3.409(4) ? . 2_556
C(4) O(11) 3.381(4) ? . .
C(5) O(6) 3.368(5) ? . .
C(5) O(8) 3.596(4) ? . 4_564
C(6) O(2) 3.462(4) ? . 2_456
C(6) O(6) 3.558(5) ? . .
C(7) O(5) 3.458(5) ? . .
C(7) O(8) 3.561(5) ? . 4_564
C(8) O(8) 3.102(4) ? . 4_564
C(9) O(2) 3.492(4) ? . 2_456
C(9) O(4) 3.386(4) ? . 3_655
C(10) O(2) 3.504(4) ? . 2_456
C(10) C(21) 3.583(5) ? . 2_456
C(10) C(22) 3.549(5) ? . 2_456
C(10) O(5) 3.525(5) ? . 4_565
C(11) C(14) 3.542(5) ? . 2_466
C(11) O(4) 3.487(5) ? . 4_565
C(11) O(5) 3.181(6) ? . 4_565
C(12) O(7) 3.471(4) ? . .
C(12) O(8) 3.387(4) ? . .
C(13) O(4) 3.170(4) ? . 3_655
C(14) C(11) 3.542(5) ? . 2_566
C(14) O(10) 3.532(4) ? . .
C(15) O(9) 3.582(5) ? . 3_656
C(15) O(10) 3.370(5) ? . .
C(16) O(4) 3.194(4) ? . 3_655
C(17) O(11) 3.230(4) ? . .
C(18) O(7) 3.274(4) ? . .
C(18) O(10) 3.292(4) ? . .
C(21) C(2) 3.417(5) ? . 2_456
C(21) C(3) 3.540(5) ? . 2_456
C(21) C(10) 3.583(5) ? . 2_556
C(22) C(2) 3.447(5) ? . 2_456
C(22) C(10) 3.549(5) ? . 2_556
C(23) O(3) 3.599(6) ? . 3_645
C(23) O(4) 3.255(5) ? . 3_645
C(24) O(11) 3.302(5) ? . .
Br(1) N(1) 3.207(6) ? . 3_645
Br(1) C(1) 3.452(6) ? . 3_645
O(3) C(3) 3.471(5) ? . .
O(3) C(4) 3.454(4) ? . .
O(3) C(23) 3.599(6) ? . 3_655
O(3) O(11) 3.004(4) ? . 3_655
O(4) N(1) 3.172(4) ? . 3_645
O(4) C(9) 3.386(4) ? . 3_645
O(4) C(11) 3.487(5) ? . 4_564
O(4) C(13) 3.170(4) ? . 3_645
O(4) C(16) 3.194(4) ? . 3_645
O(4) C(23) 3.255(5) ? . 3_655
O(5) C(7) 3.458(5) ? . .
O(5) C(10) 3.525(5) ? . 4_564
O(5) C(11) 3.181(6) ? . 4_564
O(6) N(1) 3.377(4) ? . 3_645
O(6) N(2) 3.432(5) ? . .
O(6) C(1) 3.246(5) ? . 3_645
O(6) C(2) 3.490(5) ? . 3_645
O(6) C(4) 3.266(5) ? . .
O(6) C(5) 3.368(5) ? . .
O(6) C(6) 3.558(5) ? . .
O(7) O(1) 3.512(3) ? . 2_456
O(7) O(2) 3.515(3) ? . 2_456
O(7) N(5) 3.169(4) ? . .
O(7) C(4) 3.409(4) ? . 2_456
O(7) C(12) 3.471(4) ? . .
O(7) C(18) 3.274(4) ? . .
O(7) O(11) 3.149(4) ? . 2_456
O(8) C(5) 3.596(4) ? . 4_565
O(8) C(7) 3.561(5) ? . 4_565
O(8) C(8) 3.102(4) ? . 4_565
O(8) C(12) 3.387(4) ? . .
O(8) O(11) 3.466(4) ? . 2_456
O(9) C(15) 3.582(5) ? . 3_646
O(10) N(4) 3.134(3) ? . .
O(10) C(14) 3.532(4) ? . .
O(10) C(15) 3.370(5) ? . .
O(10) C(18) 3.292(4) ? . .
O(11) O(1) 3.385(3) ? . .
O(11) O(2) 3.572(4) ? . .
O(11) N(2) 2.972(4) ? . .
O(11) N(5) 3.564(4) ? . .
O(11) C(4) 3.381(4) ? . .
O(11) C(17) 3.230(4) ? . .
O(11) C(24) 3.302(5) ? . .
O(11) O(3) 3.004(4) ? . 3_645
O(11) O(7) 3.149(4) ? . 2_556
O(11) O(8) 3.466(4) ? . 2_556
O(1) H(5M) 3.325 ? . 2_556
O(2) H(3N) 1.902 ? . 2_556
O(2) H(5M) 2.402 ? . 2_556
O(2) H(5N) 3.005 ? . 2_556
O(2) H(6A) 2.546 ? . 2_556
O(2) H(8B) 3.486 ? . 2_556
O(2) H(10A) 3.296 ? . 2_556
O(2) H(10B) 3.185 ? . 2_556
O(2) H(12B) 3.118 ? . 2_556
H(1N) Br(1) 2.481 ? . 3_655
H(1N) Cl(1) 3.074 ? . 3_655
H(1N) O(4) 2.426 ? . 3_655
H(1N) O(6) 2.754 ? . 3_655
H(2N) O(6) 3.234 ? . .
H(2N) O(11) 2.108 ? . .
H(3N) O(2) 1.902 ? . 2_456
H(3N) C(17) 3.127 ? . 2_456
H(4N) Cl(2) 3.041 ? . .
H(4N) O(7) 3.077 ? . .
H(4N) O(8) 3.359 ? . .
H(4N) O(10) 2.240 ? . .
H(5M) O(1) 3.325 ? . 2_456
H(5M) O(2) 2.402 ? . 2_456
H(5M) C(17) 3.204 ? . 2_456
H(5M) Cl(2) 3.550 ? . .
H(5M) O(7) 2.418 ? . .
H(5M) O(10) 3.564 ? . .
H(5N) O(2) 3.005 ? . 2_456
H(5N) O(11) 3.002 ? . .
H(1A) Br(1) 2.994 ? . 3_655
H(1A) O(3) 3.397 ? . .
H(1A) O(6) 2.634 ? . 3_655
H(1A) O(11) 3.583 ? . 3_655
C(2) H(6B) 3.376 ? . 3_655
H(2A) C(19) 3.177 ? . 2_556
H(2A) C(20) 2.970 ? . 2_556
H(2A) H(20A) 3.458 ? . 2_556
H(2A) C(21) 2.866 ? . 2_556
H(2A) H(21A) 3.315 ? . 2_556
H(2A) C(22) 2.941 ? . 2_556
H(2A) H(22A) 3.423 ? . 2_556
H(2A) C(23) 3.126 ? . 2_556
H(2A) C(24) 3.260 ? . 2_556
H(2B) C(6) 3.587 ? . 3_655
H(2B) H(6B) 2.911 ? . 3_655
H(2B) C(7) 3.374 ? . 3_655
H(2B) H(7A) 3.279 ? . 3_655
H(2B) H(7B) 2.877 ? . 3_655
H(2B) C(21) 3.399 ? . 2_556
H(2B) C(22) 3.120 ? . 2_556
H(2B) H(22A) 3.138 ? . 2_556
H(2B) C(23) 3.570 ? . 2_556
H(2B) Br(1) 3.142 ? . 3_655
H(2B) Cl(1) 3.396 ? . 3_655
H(2B) O(5) 2.944 ? . 3_655
H(2B) O(6) 2.904 ? . 3_655
C(3) H(6B) 2.928 ? . 3_655
C(3) H(7A) 3.442 ? . 3_655
C(3) H(14A) 3.341 ? . 4_664
C(3) H(14B) 3.453 ? . 4_664
C(3) H(15A) 2.880 ? . 4_664
C(3) H(21A) 3.412 ? . 2_556
H(3A) C(6) 3.360 ? . 3_655
H(3A) H(6A) 3.557 ? . 3_655
H(3A) H(6B) 2.765 ? . 3_655
H(3A) C(7) 3.275 ? . 3_655
H(3A) H(7A) 2.658 ? . 3_655
H(3A) H(7B) 3.432 ? . 3_655
H(3A) C(14) 3.192 ? . 4_664
H(3A) H(14A) 2.712 ? . 4_664
H(3A) H(14B) 3.224 ? . 4_664
H(3A) C(15) 3.142 ? . 4_664
H(3A) H(15A) 2.404 ? . 4_664
H(3A) H(15B) 3.570 ? . 4_664
H(3A) C(20) 3.538 ? . 2_556
H(3A) C(21) 2.952 ? . 2_556
H(3A) H(21A) 2.625 ? . 2_556
H(3A) C(22) 3.558 ? . 2_556
H(3B) C(6) 3.329 ? . 3_655
H(3B) H(6A) 3.564 ? . 3_655
H(3B) H(6B) 2.427 ? . 3_655
H(3B) H(14A) 3.378 ? . 4_664
H(3B) H(14B) 3.416 ? . 4_664
H(3B) H(15A) 3.501 ? . 4_664
H(3B) H(24A) 3.587 ? . 3_655
H(3B) O(3) 2.818 ? . .
H(3B) O(11) 3.283 ? . 3_655
H(3C) C(14) 3.504 ? . 4_664
H(3C) H(14A) 3.434 ? . 4_664
H(3C) H(14B) 3.150 ? . 4_664
H(3C) C(15) 3.314 ? . 4_664
H(3C) H(15A) 2.497 ? . 4_664
H(3C) O(3) 3.254 ? . .
H(3C) O(9) 2.850 ? . 2_556
H(4A) Br(1) 2.863 ? . .
H(4A) Cl(1) 3.020 ? . .
H(4A) O(3) 2.541 ? . .
H(4A) O(6) 2.461 ? . .
H(4A) O(9) 3.538 ? . 2_556
H(4A) O(11) 3.582 ? . .
H(4B) Cl(2) 3.466 ? . 2_556
H(4B) O(7) 2.469 ? . 2_556
H(4B) O(9) 3.417 ? . 2_556
H(4B) O(11) 3.000 ? . .
H(5A) Br(1) 3.206 ? . .
H(5A) Cl(1) 2.972 ? . .
H(5A) O(3) 2.863 ? . .
H(5A) O(5) 2.862 ? . .
H(5A) O(6) 2.789 ? . .
H(5A) O(8) 3.186 ? . 4_564
C(6) H(2B) 3.587 ? . 3_645
C(6) H(3A) 3.360 ? . 3_645
C(6) H(3B) 3.329 ? . 3_645
H(6A) O(2) 2.546 ? . 2_456
H(6A) H(3A) 3.557 ? . 3_645
H(6A) H(3B) 3.564 ? . 3_645
H(6A) H(14A) 3.543 ? . 2_456
H(6A) C(17) 3.317 ? . 2_456
H(6B) C(2) 3.376 ? . 3_645
H(6B) H(2B) 2.911 ? . 3_645
H(6B) C(3) 2.928 ? . 3_645
H(6B) H(3A) 2.765 ? . 3_645
H(6B) H(3B) 2.427 ? . 3_645
H(6B) O(6) 2.980 ? . .
H(6B) O(11) 3.219 ? . .
C(7) H(2B) 3.374 ? . 3_645
C(7) H(3A) 3.275 ? . 3_645
C(7) H(15B) 3.295 ? . 4_564
C(7) H(15C) 3.457 ? . 4_564
C(7) H(20A) 3.204 ? . 2_456
C(7) H(22A) 3.308 ? . 4_554
H(7A) H(2B) 3.279 ? . 3_645
H(7A) C(3) 3.442 ? . 3_645
H(7A) H(3A) 2.658 ? . 3_645
H(7A) H(14A) 3.504 ? . 2_456
H(7A) H(15B) 3.544 ? . 4_564
H(7A) H(15C) 3.274 ? . 4_564
H(7A) H(20A) 3.136 ? . 2_456
H(7A) C(21) 3.463 ? . 4_554
H(7A) H(21A) 2.879 ? . 4_554
H(7A) C(22) 3.506 ? . 4_554
H(7A) H(22A) 2.953 ? . 4_554
H(7A) O(10) 3.067 ? . 2_456
H(7B) H(2B) 2.877 ? . 3_645
H(7B) H(3A) 3.432 ? . 3_645
H(7B) H(12A) 3.374 ? . 4_564
H(7B) H(15B) 3.137 ? . 4_564
H(7B) H(15C) 3.306 ? . 4_564
H(7B) C(22) 3.547 ? . 4_554
H(7B) H(22A) 2.812 ? . 4_554
H(7B) O(5) 2.551 ? . .
H(7B) O(8) 3.338 ? . 4_564
H(7C) C(15) 3.235 ? . 4_564
H(7C) H(15A) 3.251 ? . 4_564
H(7C) H(15B) 2.723 ? . 4_564
H(7C) H(15C) 3.212 ? . 4_564
H(7C) C(20) 3.239 ? . 2_456
H(7C) H(20A) 2.462 ? . 2_456
H(7C) O(8) 2.970 ? . 4_564
H(8A) Br(1) 3.259 ? . 3_655
H(8A) O(6) 3.193 ? . 3_655
H(8A) O(8) 2.916 ? . 4_564
H(8A) O(9) 3.407 ? . 4_564
H(8B) O(2) 3.486 ? . 2_456
H(8B) C(20) 3.572 ? . 2_456
H(8B) H(20A) 3.310 ? . 2_456
H(8B) H(21A) 3.595 ? . 2_456
H(8B) Cl(2) 3.492 ? . 4_564
H(8B) O(8) 2.562 ? . 4_564
H(8B) O(9) 3.385 ? . 4_564
H(9A) Br(1) 3.017 ? . 3_655
H(9A) Cl(1) 3.514 ? . 3_655
H(9A) O(4) 2.418 ? . 3_655
H(9A) O(6) 3.533 ? . 3_655
H(10A) O(2) 3.296 ? . 2_456
H(10A) C(19) 3.364 ? . 2_456
H(10A) C(20) 2.943 ? . 2_456
H(10A) H(20A) 3.342 ? . 2_456
H(10A) C(21) 2.754 ? . 2_456
H(10A) H(21A) 3.053 ? . 2_456
H(10A) C(22) 3.007 ? . 2_456
H(10A) H(22A) 3.434 ? . 2_456
H(10A) C(23) 3.412 ? . 2_456
H(10A) C(24) 3.566 ? . 2_456
H(10A) O(9) 3.537 ? . 4_564
H(10B) O(2) 3.185 ? . 2_456
H(10B) C(19) 3.448 ? . 2_456
H(10B) C(22) 3.469 ? . 2_456
H(10B) C(23) 3.239 ? . 2_456
H(10B) C(24) 3.207 ? . 2_456
H(10B) H(24A) 3.549 ? . 2_456
H(10B) O(5) 2.984 ? . 4_565
H(10B) O(11) 3.586 ? . 2_456
C(11) H(13A) 3.272 ? . 2_466
C(11) H(14B) 2.878 ? . 2_466
C(11) H(15C) 3.258 ? . 2_466
C(11) H(16A) 3.160 ? . 2_466
C(11) H(23A) 3.310 ? . 1_565
H(11A) H(13A) 3.355 ? . 2_466
H(11A) H(14B) 3.031 ? . 2_466
H(11A) C(16) 3.451 ? . 2_466
H(11A) H(16A) 2.591 ? . 2_466
H(11A) H(22A) 3.540 ? . 1_565
H(11A) C(23) 3.447 ? . 1_565
H(11A) H(23A) 2.689 ? . 1_565
H(11A) Cl(1) 3.484 ? . 4_565
H(11A) O(4) 3.559 ? . 3_655
H(11A) O(4) 3.306 ? . 4_565
H(11A) O(5) 2.513 ? . 4_565
H(11B) C(13) 3.063 ? . 2_466
H(11B) H(13A) 2.459 ? . 2_466
H(11B) C(14) 3.049 ? . 2_466
H(11B) H(14B) 2.634 ? . 2_466
H(11B) C(15) 3.214 ? . 2_466
H(11B) H(15C) 2.547 ? . 2_466
H(11B) C(16) 3.494 ? . 2_466
H(11B) H(16A) 2.949 ? . 2_466
H(11B) C(22) 3.023 ? . 2_456
H(11B) H(22A) 2.872 ? . 2_456
H(11B) C(23) 3.335 ? . 2_456
H(11B) H(23A) 3.422 ? . 2_456
H(11B) O(4) 2.859 ? . 4_565
H(11B) O(5) 3.236 ? . 4_565
H(11C) C(14) 3.307 ? . 2_466
H(11C) H(14B) 2.507 ? . 2_466
H(11C) C(15) 3.566 ? . 2_466
H(11C) H(15C) 3.106 ? . 2_466
H(11C) H(16A) 3.505 ? . 2_466
H(11C) H(23A) 3.049 ? . 1_565
H(11C) Br(1) 3.575 ? . 3_655
H(11C) O(4) 3.154 ? . 3_655
H(11C) O(9) 3.050 ? . 4_564
H(12A) H(7B) 3.374 ? . 4_565
H(12A) H(22A) 3.376 ? . 1_565
H(12A) O(5) 3.179 ? . 4_565
H(12A) O(8) 3.218 ? . .
H(12B) O(2) 3.118 ? . 2_456
H(12B) Cl(2) 3.059 ? . .
H(12B) O(7) 2.617 ? . .
H(12B) O(8) 2.790 ? . .
H(12B) O(10) 3.285 ? . .
H(12B) O(11) 3.599 ? . 2_456
C(13) H(11B) 3.063 ? . 2_566
H(13A) C(11) 3.272 ? . 2_566
H(13A) H(11A) 3.355 ? . 2_566
H(13A) H(11B) 2.459 ? . 2_566
H(13A) H(22A) 3.316 ? . 1_565
H(13A) O(4) 2.379 ? . 3_655
C(14) H(3A) 3.192 ? . 4_665
C(14) H(3C) 3.504 ? . 4_665
C(14) H(11B) 3.049 ? . 2_566
C(14) H(11C) 3.307 ? . 2_566
H(14A) C(3) 3.341 ? . 4_665
H(14A) H(3A) 2.712 ? . 4_665
H(14A) H(3B) 3.378 ? . 4_665
H(14A) H(3C) 3.434 ? . 4_665
H(14A) H(6A) 3.543 ? . 2_556
H(14A) H(7A) 3.504 ? . 2_556
H(14A) O(10) 3.009 ? . .
H(14B) C(3) 3.453 ? . 4_665
H(14B) H(3A) 3.224 ? . 4_665
H(14B) H(3B) 3.416 ? . 4_665
H(14B) H(3C) 3.150 ? . 4_665
H(14B) C(11) 2.878 ? . 2_566
H(14B) H(11A) 3.031 ? . 2_566
H(14B) H(11B) 2.634 ? . 2_566
H(14B) H(11C) 2.507 ? . 2_566
H(14B) H(23A) 3.186 ? . 2_556
H(14B) H(24A) 3.536 ? . 2_556
C(15) H(3A) 3.142 ? . 4_665
C(15) H(3C) 3.314 ? . 4_665
C(15) H(7C) 3.235 ? . 4_565
C(15) H(11B) 3.214 ? . 2_566
C(15) H(11C) 3.566 ? . 2_566
C(15) H(20A) 3.403 ? . 3_656
C(15) H(21A) 3.428 ? . 3_656
C(15) H(22A) 3.353 ? . 1_565
H(15A) C(3) 2.880 ? . 4_665
H(15A) H(3A) 2.404 ? . 4_665
H(15A) H(3B) 3.501 ? . 4_665
H(15A) H(3C) 2.497 ? . 4_665
H(15A) H(7C) 3.251 ? . 4_565
H(15A) C(20) 3.258 ? . 3_656
H(15A) H(20A) 2.711 ? . 3_656
H(15A) C(21) 3.310 ? . 3_656
H(15A) H(21A) 2.829 ? . 3_656
H(15A) O(9) 3.073 ? . 3_656
H(15A) O(10) 3.555 ? . .
H(15B) H(3A) 3.570 ? . 4_665
H(15B) C(7) 3.295 ? . 4_565
H(15B) H(7A) 3.544 ? . 4_565
H(15B) H(7B) 3.137 ? . 4_565
H(15B) H(7C) 2.723 ? . 4_565
H(15B) H(20A) 3.361 ? . 3_656
H(15B) H(21A) 3.166 ? . 3_656
H(15B) H(22A) 3.506 ? . 1_565
H(15B) Cl(2) 3.356 ? . .
H(15B) O(8) 2.871 ? . .
H(15B) O(10) 2.681 ? . .
H(15C) C(7) 3.457 ? . 4_565
H(15C) H(7A) 3.274 ? . 4_565
H(15C) H(7B) 3.306 ? . 4_565
H(15C) H(7C) 3.212 ? . 4_565
H(15C) C(11) 3.258 ? . 2_566
H(15C) H(11B) 2.547 ? . 2_566
H(15C) H(11C) 3.106 ? . 2_566
H(15C) C(22) 3.226 ? . 1_565
H(15C) H(22A) 2.448 ? . 1_565
H(15C) O(9) 3.216 ? . 3_656
C(16) H(11A) 3.451 ? . 2_566
C(16) H(11B) 3.494 ? . 2_566
C(16) H(23A) 3.594 ? . 2_556
H(16A) C(11) 3.160 ? . 2_566
H(16A) H(11A) 2.591 ? . 2_566
H(16A) H(11B) 2.949 ? . 2_566
H(16A) H(11C) 3.505 ? . 2_566
H(16A) C(23) 3.179 ? . 2_556
H(16A) H(23A) 2.976 ? . 2_556
H(16A) Br(1) 3.262 ? . 3_655
H(16A) Cl(1) 3.314 ? . 3_655
H(16A) O(4) 2.837 ? . 3_655
H(16A) O(5) 2.978 ? . 3_655
H(16B) C(23) 3.284 ? . 2_556
H(16B) H(23A) 3.333 ? . 2_556
H(16B) C(24) 3.173 ? . 2_556
H(16B) H(24A) 3.173 ? . 2_556
C(17) H(3N) 3.127 ? . 2_556
C(17) H(5M) 3.204 ? . 2_556
C(17) H(6A) 3.317 ? . 2_556
H(18A) Cl(2) 3.000 ? . .
H(18A) O(7) 2.650 ? . .
H(18A) O(10) 2.300 ? . .
C(19) H(2A) 3.177 ? . 2_456
C(19) H(10A) 3.364 ? . 2_556
C(19) H(10B) 3.448 ? . 2_556
C(20) H(2A) 2.970 ? . 2_456
C(20) H(3A) 3.538 ? . 2_456
C(20) H(7C) 3.239 ? . 2_556
C(20) H(8B) 3.572 ? . 2_556
C(20) H(10A) 2.943 ? . 2_556
C(20) H(15A) 3.258 ? . 3_646
H(20A) H(2A) 3.458 ? . 2_456
H(20A) C(7) 3.204 ? . 2_556
H(20A) H(7A) 3.136 ? . 2_556
H(20A) H(7C) 2.462 ? . 2_556
H(20A) H(8B) 3.310 ? . 2_556
H(20A) H(10A) 3.342 ? . 2_556
H(20A) C(15) 3.403 ? . 3_646
H(20A) H(15A) 2.711 ? . 3_646
H(20A) H(15B) 3.361 ? . 3_646
H(20A) O(10) 3.279 ? . .
C(21) H(2A) 2.866 ? . 2_456
C(21) H(2B) 3.399 ? . 2_456
C(21) H(3A) 2.952 ? . 2_456
C(21) H(7A) 3.463 ? . 4_555
C(21) H(10A) 2.754 ? . 2_556
C(21) H(15A) 3.310 ? . 3_646
H(21A) H(2A) 3.315 ? . 2_456
H(21A) C(3) 3.412 ? . 2_456
H(21A) H(3A) 2.625 ? . 2_456
H(21A) H(7A) 2.879 ? . 4_555
H(21A) H(8B) 3.595 ? . 2_556
H(21A) H(10A) 3.053 ? . 2_556
H(21A) C(15) 3.428 ? . 3_646
H(21A) H(15A) 2.829 ? . 3_646
H(21A) H(15B) 3.166 ? . 3_646
H(21A) Cl(2) 3.535 ? . 3_646
H(21A) O(9) 3.506 ? . 3_646
H(21A) O(10) 2.854 ? . 3_646
C(22) H(2A) 2.941 ? . 2_456
C(22) H(2B) 3.120 ? . 2_456
C(22) H(3A) 3.558 ? . 2_456
C(22) H(7A) 3.506 ? . 4_555
C(22) H(7B) 3.547 ? . 4_555
C(22) H(10A) 3.007 ? . 2_556
C(22) H(10B) 3.469 ? . 2_556
C(22) H(11B) 3.023 ? . 2_556
C(22) H(15C) 3.226 ? . 1_545
H(22A) H(2A) 3.423 ? . 2_456
H(22A) H(2B) 3.138 ? . 2_456
H(22A) C(7) 3.308 ? . 4_555
H(22A) H(7A) 2.953 ? . 4_555
H(22A) H(7B) 2.812 ? . 4_555
H(22A) H(10A) 3.434 ? . 2_556
H(22A) H(11A) 3.540 ? . 1_545
H(22A) H(11B) 2.872 ? . 2_556
H(22A) H(12A) 3.376 ? . 1_545
H(22A) H(13A) 3.316 ? . 1_545
H(22A) C(15) 3.353 ? . 1_545
H(22A) H(15B) 3.506 ? . 1_545
H(22A) H(15C) 2.448 ? . 1_545
C(23) H(2A) 3.126 ? . 2_456
C(23) H(2B) 3.570 ? . 2_456
C(23) H(10A) 3.412 ? . 2_556
C(23) H(10B) 3.239 ? . 2_556
C(23) H(11A) 3.447 ? . 1_545
C(23) H(11B) 3.335 ? . 2_556
C(23) H(16A) 3.179 ? . 2_456
C(23) H(16B) 3.284 ? . 2_456
H(23A) C(11) 3.310 ? . 1_545
H(23A) H(11A) 2.689 ? . 1_545
H(23A) H(11B) 3.422 ? . 2_556
H(23A) H(11C) 3.049 ? . 1_545
H(23A) H(14B) 3.186 ? . 2_456
H(23A) C(16) 3.594 ? . 2_456
H(23A) H(16A) 2.976 ? . 2_456
H(23A) H(16B) 3.333 ? . 2_456
H(23A) Cl(1) 3.388 ? . 3_645
H(23A) O(3) 3.111 ? . 3_645
H(23A) O(4) 2.588 ? . 3_645
C(24) H(2A) 3.260 ? . 2_456
C(24) H(10A) 3.566 ? . 2_556
C(24) H(10B) 3.207 ? . 2_556
C(24) H(16B) 3.173 ? . 2_456
H(24A) H(3B) 3.587 ? . 3_645
H(24A) H(10B) 3.549 ? . 2_556
H(24A) H(14B) 3.536 ? . 2_456
H(24A) H(16B) 3.173 ? . 2_456
H(24A) O(3) 3.163 ? . 3_645
H(24A) O(11) 2.660 ? . .
Br(1) H(1N) 2.481 ? . 3_645
Br(1) H(1A) 2.994 ? . 3_645
Br(1) H(2B) 3.142 ? . 3_645
Br(1) H(4A) 2.863 ? . .
Br(1) H(5A) 3.206 ? . .
Br(1) H(8A) 3.259 ? . 3_645
Br(1) H(9A) 3.017 ? . 3_645
Br(1) H(11C) 3.575 ? . 3_645
Br(1) H(16A) 3.262 ? . 3_645
Cl(1) H(1N) 3.074 ? . 3_645
Cl(1) H(2B) 3.396 ? . 3_645
Cl(1) H(4A) 3.020 ? . .
Cl(1) H(5A) 2.972 ? . .
Cl(1) H(9A) 3.514 ? . 3_645
Cl(1) H(11A) 3.484 ? . 4_564
Cl(1) H(16A) 3.314 ? . 3_645
Cl(1) H(23A) 3.388 ? . 3_655
O(3) H(1A) 3.397 ? . .
O(3) H(3B) 2.818 ? . .
O(3) H(3C) 3.254 ? . .
O(3) H(4A) 2.541 ? . .
O(3) H(5A) 2.863 ? . .
O(3) H(23A) 3.111 ? . 3_655
O(3) H(24A) 3.163 ? . 3_655
O(4) H(1N) 2.426 ? . 3_645
O(4) H(9A) 2.418 ? . 3_645
O(4) H(11A) 3.559 ? . 3_645
O(4) H(11A) 3.306 ? . 4_564
O(4) H(11B) 2.859 ? . 4_564
O(4) H(11C) 3.154 ? . 3_645
O(4) H(13A) 2.379 ? . 3_645
O(4) H(16A) 2.837 ? . 3_645
O(4) H(23A) 2.588 ? . 3_655
O(5) H(2B) 2.944 ? . 3_645
O(5) H(5A) 2.862 ? . .
O(5) H(7B) 2.551 ? . .
O(5) H(10B) 2.984 ? . 4_564
O(5) H(11A) 2.513 ? . 4_564
O(5) H(11B) 3.236 ? . 4_564
O(5) H(12A) 3.179 ? . 4_564
O(5) H(16A) 2.978 ? . 3_645
O(6) H(1N) 2.754 ? . 3_645
O(6) H(2N) 3.234 ? . .
O(6) H(1A) 2.634 ? . 3_645
O(6) H(2B) 2.904 ? . 3_645
O(6) H(4A) 2.461 ? . .
O(6) H(5A) 2.789 ? . .
O(6) H(6B) 2.980 ? . .
O(6) H(8A) 3.193 ? . 3_645
O(6) H(9A) 3.533 ? . 3_645
Cl(2) H(4N) 3.041 ? . .
Cl(2) H(5M) 3.550 ? . .
Cl(2) H(4B) 3.466 ? . 2_456
Cl(2) H(8B) 3.492 ? . 4_565
Cl(2) H(12B) 3.059 ? . .
Cl(2) H(15B) 3.356 ? . .
Cl(2) H(18A) 3.000 ? . .
Cl(2) H(21A) 3.535 ? . 3_656
O(7) H(4N) 3.077 ? . .
O(7) H(5M) 2.418 ? . .
O(7) H(4B) 2.469 ? . 2_456
O(7) H(12B) 2.617 ? . .
O(7) H(18A) 2.650 ? . .
O(8) H(4N) 3.359 ? . .
O(8) H(5A) 3.186 ? . 4_565
O(8) H(7B) 3.338 ? . 4_565
O(8) H(7C) 2.970 ? . 4_565
O(8) H(8A) 2.916 ? . 4_565
O(8) H(8B) 2.562 ? . 4_565
O(8) H(12A) 3.218 ? . .
O(8) H(12B) 2.790 ? . .
O(8) H(15B) 2.871 ? . .
O(9) H(3C) 2.850 ? . 2_456
O(9) H(4A) 3.538 ? . 2_456
O(9) H(4B) 3.417 ? . 2_456
O(9) H(8A) 3.407 ? . 4_565
O(9) H(8B) 3.385 ? . 4_565
O(9) H(10A) 3.537 ? . 4_565
O(9) H(11C) 3.050 ? . 4_565
O(9) H(15A) 3.073 ? . 3_646
O(9) H(15C) 3.216 ? . 3_646
O(9) H(21A) 3.506 ? . 3_656
O(10) H(4N) 2.240 ? . .
O(10) H(5M) 3.564 ? . .
O(10) H(7A) 3.067 ? . 2_556
O(10) H(12B) 3.285 ? . .
O(10) H(14A) 3.009 ? . .
O(10) H(15A) 3.555 ? . .
O(10) H(15B) 2.681 ? . .
O(10) H(18A) 2.300 ? . .
O(10) H(20A) 3.279 ? . .
O(10) H(21A) 2.854 ? . 3_656
O(11) H(2N) 2.108 ? . .
O(11) H(5N) 3.002 ? . .
O(11) H(1A) 3.583 ? . 3_645
O(11) H(3B) 3.283 ? . 3_645
O(11) H(4A) 3.582 ? . .
O(11) H(4B) 3.000 ? . .
O(11) H(6B) 3.219 ? . .
O(11) H(10B) 3.586 ? . 2_556
O(11) H(12B) 3.599 ? . 2_556
O(11) H(24A) 2.660 ? . .

loop_
_geom_torsion_atom_site_label_1
_geom_torsion_atom_site_label_2
_geom_torsion_atom_site_label_3
_geom_torsion_atom_site_label_4
_geom_torsion
_geom_torsion_publ_flag
_geom_torsion_site_symmetry_1
_geom_torsion_site_symmetry_2
_geom_torsion_site_symmetry_3
_geom_torsion_site_symmetry_4
O(1) Co(1) N(1) C(1) 78.9(2) ? . . . .
O(1) Co(1) N(1) C(16) -52.3(2) ? . . . .
N(1) Co(1) O(1) C(17) 169.6(2) ? . . . .
O(1) Co(1) N(2) C(4) -56.7(2) ? . . . .
O(1) Co(1) N(2) C(5) 177.9(2) ? . . . .
N(2) Co(1) O(1) C(17) -104.6(2) ? . . . .
O(1) Co(1) N(4) C(12) -168.8(2) ? . . . .
O(1) Co(1) N(4) C(13) 68.1(2) ? . . . .
N(4) Co(1) O(1) C(17) 85.7(2) ? . . . .
O(1) Co(1) N(5) C(18) 22.1(2) ? . . . .
N(5) Co(1) O(1) C(17) -9.1(2) ? . . . .
N(1) Co(1) N(2) C(4) 33.2(2) ? . . . .
N(1) Co(1) N(2) C(5) -92.3(2) ? . . . .
N(2) Co(1) N(1) C(1) -12.3(2) ? . . . .
N(2) Co(1) N(1) C(16) -143.5(2) ? . . . .
N(1) Co(1) N(3) C(8) 62.6(2) ? . . . .
N(1) Co(1) N(3) C(9) -65.5(2) ? . . . .
N(3) Co(1) N(1) C(1) -99.2(2) ? . . . .
N(3) Co(1) N(1) C(16) 129.6(2) ? . . . .
N(1) Co(1) N(4) C(12) 101.8(2) ? . . . .
N(1) Co(1) N(4) C(13) -21.3(2) ? . . . .
N(4) Co(1) N(1) C(1) 173.7(2) ? . . . .
N(4) Co(1) N(1) C(16) 42.4(2) ? . . . .
N(2) Co(1) N(3) C(8) -23.1(2) ? . . . .
N(2) Co(1) N(3) C(9) -151.2(2) ? . . . .
N(3) Co(1) N(2) C(4) 125.1(2) ? . . . .
N(3) Co(1) N(2) C(5) -0.3(2) ? . . . .
N(2) Co(1) N(4) C(12) 71.7(6) ? . . . .
N(2) Co(1) N(4) C(13) -51.4(6) ? . . . .
N(4) Co(1) N(2) C(4) 63.1(6) ? . . . .
N(4) Co(1) N(2) C(5) -62.3(6) ? . . . .
N(2) Co(1) N(5) C(18) 112.6(2) ? . . . .
N(5) Co(1) N(2) C(4) -140.1(2) ? . . . .
N(5) Co(1) N(2) C(5) 94.5(2) ? . . . .
N(3) Co(1) N(4) C(12) 9.7(2) ? . . . .
N(3) Co(1) N(4) C(13) -113.4(2) ? . . . .
N(4) Co(1) N(3) C(8) 146.5(2) ? . . . .
N(4) Co(1) N(3) C(9) 18.4(2) ? . . . .
N(3) Co(1) N(5) C(18) -159.9(2) ? . . . .
N(5) Co(1) N(3) C(8) -118.5(2) ? . . . .
N(5) Co(1) N(3) C(9) 113.4(2) ? . . . .
N(4) Co(1) N(5) C(18) -72.1(2) ? . . . .
N(5) Co(1) N(4) C(12) -85.1(2) ? . . . .
N(5) Co(1) N(4) C(13) 151.8(2) ? . . . .
Co(1) O(1) C(17) O(2) 178.5(2) ? . . . .
Co(1) O(1) C(17) C(18) -6.6(3) ? . . . .
Co(1) N(1) C(1) C(2) -138.1(2) ? . . . .
Co(1) N(1) C(1) C(4) -11.9(2) ? . . . .
Co(1) N(1) C(16) C(13) -54.0(2) ? . . . .
C(1) N(1) C(16) C(13) 179.5(2) ? . . . .
C(16) N(1) C(1) C(2) -15.3(4) ? . . . .
C(16) N(1) C(1) C(4) 110.9(3) ? . . . .
Co(1) N(2) C(4) C(1) -48.6(2) ? . . . .
Co(1) N(2) C(5) C(6) -100.5(2) ? . . . .
Co(1) N(2) C(5) C(8) 23.0(3) ? . . . .
C(4) N(2) C(5) C(6) 140.0(2) ? . . . .
C(4) N(2) C(5) C(8) -96.4(3) ? . . . .
C(5) N(2) C(4) C(1) 73.6(3) ? . . . .
Co(1) N(3) C(8) C(5) 41.3(3) ? . . . .
Co(1) N(3) C(9) C(10) -165.2(2) ? . . . .
Co(1) N(3) C(9) C(12) -41.1(2) ? . . . .
C(8) N(3) C(9) C(10) 70.5(3) ? . . . .
C(8) N(3) C(9) C(12) -165.4(2) ? . . . .
C(9) N(3) C(8) C(5) 166.0(2) ? . . . .
Co(1) N(4) C(12) C(9) -35.7(3) ? . . . .
Co(1) N(4) C(13) C(14) -130.2(2) ? . . . .
Co(1) N(4) C(13) C(16) -4.4(3) ? . . . .
C(12) N(4) C(13) C(14) 110.4(3) ? . . . .
C(12) N(4) C(13) C(16) -123.8(2) ? . . . .
C(13) N(4) C(12) C(9) 85.1(3) ? . . . .
Co(1) N(5) C(18) C(17) -29.5(3) ? . . . .
Co(1) N(5) C(18) C(19) -159.3(2) ? . . . .
N(1) C(1) C(2) C(3) -177.0(2) ? . . . .
N(1) C(1) C(4) N(2) 39.2(3) ? . . . .
C(2) C(1) C(4) N(2) 166.5(2) ? . . . .
C(4) C(1) C(2) C(3) 59.8(4) ? . . . .
N(2) C(5) C(6) C(7) -170.1(2) ? . . . .
N(2) C(5) C(8) N(3) -41.4(3) ? . . . .
C(6) C(5) C(8) N(3) 78.8(3) ? . . . .
C(8) C(5) C(6) C(7) 69.4(4) ? . . . .
N(3) C(9) C(10) C(11) -145.5(3) ? . . . .
N(3) C(9) C(12) N(4) 50.0(3) ? . . . .
C(10) C(9) C(12) N(4) 174.7(2) ? . . . .
C(12) C(9) C(10) C(11) 95.1(4) ? . . . .
N(4) C(13) C(14) C(15) -74.1(3) ? . . . .
N(4) C(13) C(16) N(1) 37.8(3) ? . . . .
C(14) C(13) C(16) N(1) 162.5(2) ? . . . .
C(16) C(13) C(14) C(15) 162.0(3) ? . . . .
O(1) C(17) C(18) N(5) 24.1(3) ? . . . .
O(1) C(17) C(18) C(19) 154.3(3) ? . . . .
O(2) C(17) C(18) N(5) -160.9(3) ? . . . .
O(2) C(17) C(18) C(19) -30.7(4) ? . . . .
N(5) C(18) C(19) C(20) -145.2(3) ? . . . .
N(5) C(18) C(19) C(24) 38.3(4) ? . . . .
C(17) C(18) C(19) C(20) 88.9(3) ? . . . .
C(17) C(18) C(19) C(24) -87.6(3) ? . . . .
C(18) C(19) C(20) C(21) -176.9(3) ? . . . .
C(18) C(19) C(24) C(23) 177.9(3) ? . . . .
C(20) C(19) C(24) C(23) 1.3(5) ? . . . .
C(24) C(19) C(20) C(21) -0.2(4) ? . . . .
C(19) C(20) C(21) C(22) -0.6(5) ? . . . .
C(20) C(21) C(22) C(23) 0.1(5) ? . . . .
C(21) C(22) C(23) C(24) 1.1(6) ? . . . .
C(22) C(23) C(24) C(19) -1.8(5) ? . . . .
O(3) Br(1) Cl(1) O(4) 108.3(2) ? . . . .
O(3) Br(1) Cl(1) O(5) -145.7(5) ? . . . .
O(3) Br(1) Cl(1) O(6) -83.0(7) ? . . . .
O(4) Br(1) Cl(1) O(3) -108.3(2) ? . . . .
O(4) Br(1) Cl(1) O(5) 106.0(3) ? . . . .
O(4) Br(1) Cl(1) O(6) 168.6(7) ? . . . .
O(5) Br(1) Cl(1) O(3) 145.7(5) ? . . . .
O(5) Br(1) Cl(1) O(4) -106.0(3) ? . . . .
O(5) Br(1) Cl(1) O(6) 62.6(8) ? . . . .
O(6) Br(1) Cl(1) O(3) 83.0(7) ? . . . .
O(6) Br(1) Cl(1) O(4) -168.6(7) ? . . . .
O(6) Br(1) Cl(1) O(5) -62.6(8) ? . . . .
O(3) Br(1) O(4) Cl(1) -37.7(2) ? . . . .
O(4) Br(1) O(3) Cl(1) 60.9(4) ? . . . .
O(3) Br(1) O(5) Cl(1) 22.4(4) ? . . . .
O(5) Br(1) O(3) Cl(1) -19.8(3) ? . . . .
O(3) Br(1) O(6) Cl(1) 41.7(4) ? . . . .
O(6) Br(1) O(3) Cl(1) -114.2(6) ? . . . .
O(4) Br(1) O(5) Cl(1) -63.4(4) ? . . . .
O(5) Br(1) O(4) Cl(1) 33.7(2) ? . . . .
O(4) Br(1) O(6) Cl(1) -112(3) ? . . . .
O(6) Br(1) O(4) Cl(1) 118(3) ? . . . .
O(5) Br(1) O(6) Cl(1) -30.7(4) ? . . . .
O(6) Br(1) O(5) Cl(1) 127.9(8) ? . . . .
O(3) Cl(1) O(4) Br(1) 115.6(3) ? . . . .
O(4) Cl(1) O(3) Br(1) -89.6(4) ? . . . .
O(3) Cl(1) O(5) Br(1) -147.9(5) ? . . . .
O(5) Cl(1) O(3) Br(1) 150.8(4) ? . . . .
O(3) Cl(1) O(6) Br(1) -109.9(7) ? . . . .
O(6) Cl(1) O(3) Br(1) 31.4(4) ? . . . .
O(4) Cl(1) O(5) Br(1) 91.3(5) ? . . . .
O(5) Cl(1) O(4) Br(1) -124.2(3) ? . . . .
O(4) Cl(1) O(6) Br(1) 11.9(7) ? . . . .
O(6) Cl(1) O(4) Br(1) -5.9(3) ? . . . .
O(5) Cl(1) O(6) Br(1) 130.2(7) ? . . . .
O(6) Cl(1) O(5) Br(1) -27.5(5) ? . . . .
